data_2237510
loop_
_publ_author_name
'Chantrapromma, Suchada'
'Boonnak, Nawong'
'Kaewmanee, Narissara'
'Quah, Ching Kheng'
'Fun, Hoong-Kun'

_publ_section_title
;
 (<i>E</i>)-2-[4-(Diethylamino)styryl]-1-ethylpyridinium iodide
 monohydrate
;
_journal_coeditor_code IS5238
_journal_issue 3
_journal_name_full 'Acta Crystallographica Section E'
_journal_page_first o458
_journal_page_last o459
_journal_paper_doi 10.1107/S160053681300528X
_journal_volume 69
_journal_year 2013
_chemical_formula_iupac 'C19 H25 N2 +, I -, H2 O'
_chemical_formula_moiety 'C19 H25 N2 +, I -, H2 O'
_chemical_formula_sum 'C19 H27 I N2 O'
_chemical_formula_weight 426.33
_chemical_melting_point_gt 466
_chemical_melting_point_lt 468
_chemical_name_systematic
;
(<i>E</i>)-2-[4-(Diethylamino)styryl]-1-ethylpyridinium iodide monohydrate
;
_space_group_IT_number 2
_symmetry_cell_setting triclinic
_symmetry_space_group_name_Hall '-P 1'
_symmetry_space_group_name_H-M 'P -1'
_atom_sites_solution_hydrogens geom
_atom_sites_solution_primary direct
_atom_sites_solution_secondary difmap
_audit_creation_method SHELXL-97
_cell_angle_alpha 96.2200(10)
_cell_angle_beta 105.4300(10)
_cell_angle_gamma 105.0600(10)
_cell_formula_units_Z 2
_cell_length_a 7.99690(10)
_cell_length_b 9.13360(10)
_cell_length_c 14.7740(2)
_cell_measurement_reflns_used 8664
_cell_measurement_temperature 100
_cell_measurement_theta_max 35.20
_cell_measurement_theta_min 1.46
_cell_volume 986.05(2)
_computing_cell_refinement 'SAINT (Bruker, 2009)'
_computing_data_collection 'APEX2 (Bruker, 2009)'
_computing_data_reduction 'SAINT (Bruker, 2009)'
_computing_molecular_graphics 'SHELXTL (Sheldrick, 2008)'
_computing_publication_material
;
SHELXTL (Sheldrick, 2008) and PLATON (Spek, 2009)
;
_computing_structure_refinement 'SHELXTL (Sheldrick, 2008)'
_computing_structure_solution 'SHELXTL (Sheldrick, 2008)'
_diffrn_ambient_temperature 100.00(10)
_diffrn_detector_area_resol_mean 8.33
_diffrn_measured_fraction_theta_full 0.987
_diffrn_measured_fraction_theta_max 0.987
_diffrn_measurement_device_type
;
Bruker SMART APEXII CCD area-detector
;
_diffrn_measurement_method '\w scans'
_diffrn_radiation_monochromator graphite
_diffrn_radiation_source 'fine-focus sealed tube'
_diffrn_radiation_type MoK\a
_diffrn_radiation_wavelength 0.71073
_diffrn_reflns_av_R_equivalents 0.0249
_diffrn_reflns_av_sigmaI/netI 0.0251
_diffrn_reflns_limit_h_max 12
_diffrn_reflns_limit_h_min -12
_diffrn_reflns_limit_k_max 14
_diffrn_reflns_limit_k_min -14
_diffrn_reflns_limit_l_max 23
_diffrn_reflns_limit_l_min -23
_diffrn_reflns_number 32289
_diffrn_reflns_theta_full 35.20
_diffrn_reflns_theta_max 35.20
_diffrn_reflns_theta_min 1.46
_diffrn_standards_number 0
_exptl_absorpt_coefficient_mu 1.630
_exptl_absorpt_correction_T_max 0.8160
_exptl_absorpt_correction_T_min 0.6766
_exptl_absorpt_correction_type multi-scan
_exptl_absorpt_process_details '(SADABS; Bruker, 2009)'
_exptl_crystal_colour Orange
_exptl_crystal_density_diffrn 1.436
_exptl_crystal_density_method 'not measured'
_exptl_crystal_description Block
_exptl_crystal_F_000 432
_exptl_crystal_size_max 0.26
_exptl_crystal_size_mid 0.23
_exptl_crystal_size_min 0.13
_refine_diff_density_max 0.775
_refine_diff_density_min -0.989
_refine_ls_extinction_method none
_refine_ls_goodness_of_fit_ref 1.076
_refine_ls_hydrogen_treatment mixed
_refine_ls_matrix_type full
_refine_ls_number_parameters 254
_refine_ls_number_reflns 8664
_refine_ls_number_restraints 20
_refine_ls_restrained_S_all 1.076
_refine_ls_R_factor_all 0.0302
_refine_ls_R_factor_gt 0.0250
_refine_ls_shift/su_max 0.002
_refine_ls_shift/su_mean 0.001
_refine_ls_structure_factor_coef Fsqd
_refine_ls_weighting_details 'calc w=1/[\s^2^(Fo^2^)+(0.0222P)^2^+0.3550P] where P=(Fo^2^+2Fc^2^)/3'
_refine_ls_weighting_scheme calc
_refine_ls_wR_factor_gt 0.0528
_refine_ls_wR_factor_ref 0.0548
_reflns_number_gt 7821
_reflns_number_total 8664
_reflns_threshold_expression I>2\s(I)
_cod_data_source_file is5238.cif
_cod_data_source_block I
_cod_database_code 2237510
_cod_database_fobs_code 2237510

loop_
_symmetry_equiv_pos_as_xyz
'x, y, z'
'-x, -y, -z'

loop_
_atom_site_type_symbol
_atom_site_label
_atom_site_fract_x
_atom_site_fract_y
_atom_site_fract_z
_atom_site_U_iso_or_equiv
_atom_site_adp_type
_atom_site_calc_flag
_atom_site_refinement_flags
_atom_site_occupancy
_atom_site_symmetry_multiplicity
_atom_site_disorder_assembly
_atom_site_disorder_group
I I1 0.748096(12) 0.409068(8) 0.331067(6) 0.02160(3) Uani d . 1 1 . .
O O1W 0.11907(16) 0.28996(13) 0.46705(9) 0.0284(2) Uani d . 1 1 . .
H H1W 0.155(3) 0.359(3) 0.5168(17) 0.043 Uiso d . 1 1 . .
H H2W 0.029(3) 0.310(3) 0.4293(17) 0.043 Uiso d . 1 1 . .
N N1 0.35581(14) 0.74599(11) 0.39233(7) 0.01566(17) Uani d . 1 1 . .
C C1 0.22228(17) 0.76646(14) 0.42876(9) 0.0186(2) Uani d . 1 1 . .
H H1A 0.1520 0.6823 0.4484 0.022 Uiso calc R 1 1 . .
C C2 0.18657(17) 0.90514(14) 0.43787(9) 0.0197(2) Uani d . 1 1 . .
H H2A 0.0926 0.9176 0.4632 0.024 Uiso calc R 1 1 . .
C C3 0.29171(17) 1.02765(14) 0.40898(9) 0.0191(2) Uani d . 1 1 . .
H H3A 0.2723 1.1260 0.4160 0.023 Uiso calc R 1 1 . .
C C4 0.42409(17) 1.00497(13) 0.37018(9) 0.0175(2) Uani d . 1 1 . .
H H4A 0.4942 1.0884 0.3498 0.021 Uiso calc R 1 1 . .
C C5 0.45769(16) 0.86130(12) 0.36008(8) 0.01505(19) Uani d . 1 1 . .
C C6 0.59165(16) 0.83175(13) 0.31664(9) 0.0161(2) Uani d . 1 1 . .
H H6A 0.5979 0.7292 0.3053 0.019 Uiso calc R 1 1 . .
C C7 0.70797(16) 0.94503(13) 0.29176(8) 0.01576(19) Uani d . 1 1 A .
H H7A 0.7022 1.0469 0.3076 0.019 Uiso calc R 1 1 . .
C C8 0.83991(16) 0.92867(12) 0.24387(8) 0.01542(19) Uani d . 1 1 . .
C C14 0.38311(18) 0.59060(13) 0.38875(10) 0.0191(2) Uani d . 1 1 . .
H H14A 0.3470 0.5438 0.4407 0.023 Uiso calc R 1 1 . .
H H14B 0.5137 0.6016 0.3994 0.023 Uiso calc R 1 1 . .
C C15 0.2723(2) 0.48452(15) 0.29321(11) 0.0260(3) Uani d . 1 1 . .
H H15A 0.2873 0.3816 0.2947 0.039 Uiso calc R 1 1 . .
H H15B 0.3145 0.5264 0.2421 0.039 Uiso calc R 1 1 . .
H H15C 0.1435 0.4771 0.2812 0.039 Uiso calc R 1 1 . .
N N2A 1.2553(2) 0.91163(15) 0.11947(12) 0.0199(3) Uani d PD 0.847(3) 1 A 1
C C9A 0.9548(3) 1.0628(4) 0.22893(14) 0.0158(4) Uani d PD 0.847(3) 1 A 1
H H9A 0.9404 1.1600 0.2487 0.019 Uiso calc PR 0.847(3) 1 A 1
C C10A 1.0880(2) 1.0578(2) 0.18638(12) 0.0167(3) Uani d PD 0.847(3) 1 A 1
H H10A 1.1620 1.1511 0.1770 0.020 Uiso calc PR 0.847(3) 1 A 1
C C11A 1.1162(2) 0.9159(2) 0.15659(11) 0.0162(3) Uani d PD 0.847(3) 1 A 1
C C12A 0.9984(7) 0.7803(5) 0.1698(5) 0.0183(9) Uani d PD 0.847(3) 1 A 1
H H12A 1.0092 0.6826 0.1477 0.022 Uiso calc PR 0.847(3) 1 A 1
C C13A 0.8679(6) 0.7869(6) 0.2142(4) 0.0168(7) Uani d PD 0.847(3) 1 A 1
H H13A 0.7954 0.6941 0.2249 0.020 Uiso calc PR 0.847(3) 1 A 1
C C16A 1.3859(2) 1.05464(18) 0.11576(11) 0.0219(3) Uani d PD 0.847(3) 1 A 1
H H16A 1.4992 1.0323 0.1127 0.026 Uiso calc PR 0.847(3) 1 A 1
H H16B 1.4162 1.1291 0.1759 0.026 Uiso calc PR 0.847(3) 1 A 1
C C17A 1.3210(3) 1.1305(2) 0.03204(13) 0.0289(4) Uani d PD 0.847(3) 1 A 1
H H17A 1.4122 1.2292 0.0378 0.043 Uiso calc PR 0.847(3) 1 A 1
H H17B 1.2056 1.1488 0.0324 0.043 Uiso calc PR 0.847(3) 1 A 1
H H17C 1.3031 1.0625 -0.0280 0.043 Uiso calc PR 0.847(3) 1 A 1
C C18A 1.2781(3) 0.7663(2) 0.08186(18) 0.0221(4) Uani d PD 0.847(3) 1 A 1
H H18A 1.2523 0.6923 0.1243 0.027 Uiso calc PR 0.847(3) 1 A 1
H H18B 1.4067 0.7846 0.0838 0.027 Uiso calc PR 0.847(3) 1 A 1
C C19A 1.1561(5) 0.6927(4) -0.02058(19) 0.0335(5) Uani d PD 0.847(3) 1 A 1
H H19A 1.1788 0.5957 -0.0405 0.050 Uiso calc PR 0.847(3) 1 A 1
H H19B 1.1832 0.7635 -0.0637 0.050 Uiso calc PR 0.847(3) 1 A 1
H H19C 1.0282 0.6718 -0.0231 0.050 Uiso calc PR 0.847(3) 1 A 1
N N2B 1.1981(11) 0.9042(8) 0.0815(6) 0.016 Uiso d PD 0.153(3) 1 A 2
C C9B 0.932(2) 1.059(2) 0.2133(12) 0.016 Uiso d PD 0.153(3) 1 A 2
H H9B 0.9092 1.1547 0.2278 0.019 Uiso calc PR 0.153(3) 1 A 2
C C10B 1.0539(16) 1.0528(13) 0.1633(8) 0.016 Uiso d PD 0.153(3) 1 A 2
H H10B 1.1190 1.1446 0.1479 0.019 Uiso calc PR 0.153(3) 1 A 2
C C11B 1.0830(16) 0.9109(13) 0.1347(8) 0.016 Uiso d PD 0.153(3) 1 A 2
C C12B 0.982(5) 0.779(3) 0.161(3) 0.016 Uiso d PD 0.153(3) 1 A 2
H H12B 1.0049 0.6830 0.1481 0.019 Uiso calc PR 0.153(3) 1 A 2
C C13B 0.851(4) 0.788(4) 0.204(2) 0.016 Uiso d PD 0.153(3) 1 A 2
H H13B 0.7665 0.6950 0.2076 0.019 Uiso calc PR 0.153(3) 1 A 2
C C16B 1.2738(12) 1.0334(9) 0.0393(6) 0.0224(18) Uiso d PD 0.153(3) 1 A 2
H H16C 1.1818 1.0880 0.0200 0.027 Uiso calc PR 0.153(3) 1 A 2
H H16D 1.2972 0.9918 -0.0192 0.027 Uiso calc PR 0.153(3) 1 A 2
C C17B 1.4473(13) 1.1485(11) 0.1044(7) 0.028(2) Uiso d PD 0.153(3) 1 A 2
H H37D 1.4800 1.2380 0.0745 0.042 Uiso calc PR 0.153(3) 1 A 2
H H37E 1.5451 1.1002 0.1156 0.042 Uiso calc PR 0.153(3) 1 A 2
H H37F 1.4297 1.1822 0.1656 0.042 Uiso calc PR 0.153(3) 1 A 2
C C18B 1.246(2) 0.7623(14) 0.0573(9) 0.024(3) Uiso d PD 0.153(3) 1 A 2
H H18C 1.2383 0.7014 0.1084 0.029 Uiso calc PR 0.153(3) 1 A 2
H H18D 1.3733 0.7919 0.0565 0.029 Uiso calc PR 0.153(3) 1 A 2
C C19B 1.129(4) 0.662(3) -0.0358(16) 0.068(9) Uiso d PD 0.153(3) 1 A 2
H H39D 1.1699 0.5718 -0.0466 0.102 Uiso calc PR 0.153(3) 1 A 2
H H39E 1.1363 0.7206 -0.0873 0.102 Uiso calc PR 0.153(3) 1 A 2
H H39F 1.0023 0.6287 -0.0351 0.102 Uiso calc PR 0.153(3) 1 A 2

loop_
_atom_site_aniso_label
_atom_site_aniso_U_11
_atom_site_aniso_U_22
_atom_site_aniso_U_33
_atom_site_aniso_U_12
_atom_site_aniso_U_13
_atom_site_aniso_U_23
I1 0.02157(4) 0.01510(3) 0.03178(5) 0.00740(3) 0.01155(3) 0.00642(3)
O1W 0.0277(5) 0.0287(5) 0.0332(6) 0.0139(4) 0.0125(5) 0.0033(4)
N1 0.0139(4) 0.0150(4) 0.0190(4) 0.0045(3) 0.0065(4) 0.0034(3)
C1 0.0151(5) 0.0207(5) 0.0214(5) 0.0051(4) 0.0082(4) 0.0039(4)
C2 0.0163(5) 0.0230(5) 0.0211(5) 0.0078(4) 0.0072(4) 0.0016(4)
C3 0.0195(5) 0.0194(5) 0.0196(5) 0.0093(4) 0.0055(4) 0.0019(4)
C4 0.0189(5) 0.0148(4) 0.0200(5) 0.0061(4) 0.0070(4) 0.0030(4)
C5 0.0144(5) 0.0140(4) 0.0170(5) 0.0039(3) 0.0056(4) 0.0028(3)
C6 0.0165(5) 0.0146(4) 0.0193(5) 0.0050(4) 0.0084(4) 0.0035(4)
C7 0.0161(5) 0.0146(4) 0.0179(5) 0.0049(4) 0.0069(4) 0.0035(4)
C8 0.0165(5) 0.0141(4) 0.0168(5) 0.0044(4) 0.0070(4) 0.0036(4)
C14 0.0192(5) 0.0148(4) 0.0275(6) 0.0064(4) 0.0114(5) 0.0077(4)
C15 0.0231(6) 0.0165(5) 0.0362(7) 0.0032(4) 0.0100(6) 0.0000(5)
N2A 0.0189(6) 0.0213(5) 0.0225(7) 0.0066(5) 0.0114(6) 0.0030(5)
C9A 0.0178(10) 0.0138(5) 0.0158(10) 0.0042(7) 0.0062(8) 0.0022(8)
C10A 0.0172(8) 0.0160(5) 0.0169(8) 0.0030(5) 0.0071(6) 0.0025(6)
C11A 0.0161(8) 0.0184(5) 0.0150(7) 0.0057(6) 0.0061(6) 0.0026(6)
C12A 0.0204(17) 0.0155(5) 0.021(2) 0.0068(7) 0.0088(17) 0.0031(7)
C13A 0.0179(13) 0.0137(5) 0.0203(17) 0.0051(7) 0.0076(13) 0.0045(8)
C16A 0.0166(7) 0.0262(7) 0.0224(7) 0.0040(5) 0.0082(5) 0.0035(5)
C17A 0.0342(9) 0.0323(8) 0.0247(8) 0.0097(7) 0.0151(7) 0.0087(6)
C18A 0.0256(10) 0.0258(8) 0.0205(10) 0.0122(7) 0.0120(9) 0.0036(7)
C19A 0.0454(14) 0.0327(10) 0.0234(9) 0.0128(10) 0.0124(9) 0.0023(8)

loop_
_atom_type_symbol
_atom_type_description
_atom_type_scat_dispersion_real
_atom_type_scat_dispersion_imag
_atom_type_scat_source
C C 0.0033 0.0016 'International Tables Vol C Tables 4.2.6.8 and 6.1.1.4'
H H 0.0000 0.0000 'International Tables Vol C Tables 4.2.6.8 and 6.1.1.4'
I I -0.4742 1.8119 'International Tables Vol C Tables 4.2.6.8 and 6.1.1.4'
N N 0.0061 0.0033 'International Tables Vol C Tables 4.2.6.8 and 6.1.1.4'
O O 0.0106 0.0060 'International Tables Vol C Tables 4.2.6.8 and 6.1.1.4'

loop_
_geom_angle_atom_site_label_1
_geom_angle_atom_site_label_2
_geom_angle_atom_site_label_3
_geom_angle
H1W O1W H2W 105(2)
C1 N1 C5 121.81(10)
C1 N1 C14 116.17(10)
C5 N1 C14 122.02(10)
N1 C1 C2 121.79(12)
N1 C1 H1A 119.1
C2 C1 H1A 119.1
C1 C2 C3 118.30(11)
C1 C2 H2A 120.9
C3 C2 H2A 120.9
C4 C3 C2 119.53(11)
C4 C3 H3A 120.2
C2 C3 H3A 120.2
C3 C4 C5 121.55(11)
C3 C4 H4A 119.2
C5 C4 H4A 119.2
N1 C5 C4 116.96(10)
N1 C5 C6 119.97(10)
C4 C5 C6 123.06(11)
C7 C6 C5 122.42(10)
C7 C6 H6A 118.8
C5 C6 H6A 118.8
C6 C7 C8 127.43(10)
C6 C7 H7A 116.3
C8 C7 H7A 116.3
C13B C8 C9A 117.3(10)
C9A C8 C13A 116.9(2)
C13B C8 C9B 115.7(12)
C13A C8 C9B 116.6(7)
C13B C8 C7 124.1(10)
C9A C8 C7 118.43(13)
C13A C8 C7 124.64(19)
C9B C8 C7 118.3(7)
N1 C14 C15 111.56(11)
N1 C14 H14A 109.3
C15 C14 H14A 109.3
N1 C14 H14B 109.3
C15 C14 H14B 109.3
H14A C14 H14B 108.0
C14 C15 H15A 109.5
C14 C15 H15B 109.5
H15A C15 H15B 109.5
C14 C15 H15C 109.5
H15A C15 H15C 109.5
H15B C15 H15C 109.5
C11A N2A C18A 121.83(15)
C11A N2A C16A 120.56(13)
C18A N2A C16A 117.61(13)
C10A C9A C8 122.1(2)
C10A C9A H9A 118.9
C8 C9A H9A 118.9
C9A C10A C11A 121.06(19)
C9A C10A H10A 119.5
C11A C10A H10A 119.5
N2A C11A C12A 121.9(2)
N2A C11A C10A 121.11(16)
C12A C11A C10A 116.9(2)
C13A C12A C11A 121.5(4)
C13A C12A H12A 119.3
C11A C12A H12A 119.3
C12A C13A C8 121.4(4)
C12A C13A H13A 119.3
C8 C13A H13A 119.3
N2A C16A C17A 114.86(15)
N2A C16A H16A 108.6
C17A C16A H16A 108.6
N2A C16A H16B 108.6
C17A C16A H16B 108.6
H16A C16A H16B 107.5
N2A C18A C19A 114.4(2)
N2A C18A H18A 108.7
C19A C18A H18A 108.7
N2A C18A H18B 108.7
C19A C18A H18B 108.7
H18A C18A H18B 107.6
C11B N2B C16B 122.6(7)
C11B N2B C18B 122.3(9)
C16B N2B C18B 115.0(8)
C10B C9B C8 122.4(15)
C10B C9B H9B 118.8
C8 C9B H9B 118.8
C9B C10B C11B 120.6(13)
C9B C10B H10B 119.7
C11B C10B H10B 119.7
N2B C11B C10B 120.3(10)
N2B C11B C12B 123.1(14)
C10B C11B C12B 116.6(14)
C13B C12B C11B 121(2)
C13B C12B H12B 119.4
C11B C12B H12B 119.4
C12B C13B C8 122(2)
C12B C13B H13B 119.2
C8 C13B H13B 119.2
N2B C16B C17B 114.5(8)
N2B C16B H16C 108.6
C17B C16B H16C 108.6
N2B C16B H16D 108.6
C17B C16B H16D 108.6
H16C C16B H16D 107.6
C16B C17B H37D 109.5
C16B C17B H37E 109.5
H37D C17B H37E 109.5
C16B C17B H37F 109.5
H37D C17B H37F 109.5
H37E C17B H37F 109.5
N2B C18B C19B 114.7(14)
N2B C18B H18C 108.6
C19B C18B H18C 108.6
N2B C18B H18D 108.6
C19B C18B H18D 108.6
H18C C18B H18D 107.6
C18B C19B H39D 109.5
C18B C19B H39E 109.5
H39D C19B H39E 109.5
C18B C19B H39F 109.5
H39D C19B H39F 109.5
H39E C19B H39F 109.5

loop_
_geom_bond_atom_site_label_1
_geom_bond_atom_site_label_2
_geom_bond_distance
O1W H1W 0.84(2)
O1W H2W 0.86(3)
N1 C1 1.3611(15)
N1 C5 1.3672(15)
N1 C14 1.4886(15)
C1 C2 1.3695(17)
C1 H1A 0.9500
C2 C3 1.3953(18)
C2 H2A 0.9500
C3 C4 1.3796(17)
C3 H3A 0.9500
C4 C5 1.4066(16)
C4 H4A 0.9500
C5 C6 1.4529(16)
C6 C7 1.3548(16)
C6 H6A 0.9500
C7 C8 1.4465(16)
C7 H7A 0.9500
C8 C13B 1.39(3)
C8 C9A 1.405(3)
C8 C13A 1.414(5)
C8 C9B 1.42(2)
C14 C15 1.5193(19)
C14 H14A 0.9900
C14 H14B 0.9900
C15 H15A 0.9800
C15 H15B 0.9800
C15 H15C 0.9800
N2A C11A 1.372(2)
N2A C18A 1.457(2)
N2A C16A 1.462(2)
C9A C10A 1.381(3)
C9A H9A 0.9500
C10A C11A 1.416(2)
C10A H10A 0.9500
C11A C12A 1.416(3)
C12A C13A 1.382(3)
C12A H12A 0.9500
C13A H13A 0.9500
C16A C17A 1.520(3)
C16A H16A 0.9900
C16A H16B 0.9900
C17A H17A 0.9800
C17A H17B 0.9800
C17A H17C 0.9800
C18A C19A 1.532(4)
C18A H18A 0.9900
C18A H18B 0.9900
C19A H19A 0.9800
C19A H19B 0.9800
C19A H19C 0.9800
N2B C11B 1.369(11)
N2B C16B 1.462(10)
N2B C18B 1.477(12)
C9B C10B 1.379(15)
C9B H9B 0.9500
C10B C11B 1.415(12)
C10B H10B 0.9500
C11B C12B 1.419(15)
C12B C13B 1.383(17)
C12B H12B 0.9500
C13B H13B 0.9500
C16B C17B 1.506(11)
C16B H16C 0.9900
C16B H16D 0.9900
C17B H37D 0.9800
C17B H37E 0.9800
C17B H37F 0.9800
C18B C19B 1.484(16)
C18B H18C 0.9900
C18B H18D 0.9900
C19B H39D 0.9800
C19B H39E 0.9800
C19B H39F 0.9800

loop_
_geom_hbond_atom_site_label_D
_geom_hbond_atom_site_label_H
_geom_hbond_atom_site_label_A
_geom_hbond_site_symmetry_A
_geom_hbond_distance_DH
_geom_hbond_distance_HA
_geom_hbond_distance_DA
_geom_hbond_angle_DHA
_geom_hbond_publ_flag
O1W H1W I1 2_666 0.85(3) 2.71(2) 3.5498(12) 176(2) y
O1W H2W I1 1_455 0.86(3) 2.75(3) 3.6055(13) 171(2) y
C3 H3A O1W 1_565 0.95 2.35 3.2072(19) 150 y

loop_
_geom_torsion_atom_site_label_1
_geom_torsion_atom_site_label_2
_geom_torsion_atom_site_label_3
_geom_torsion_atom_site_label_4
_geom_torsion
C5 N1 C1 C2 -2.09(19)
C14 N1 C1 C2 178.50(12)
N1 C1 C2 C3 -0.24(19)
C1 C2 C3 C4 1.65(19)
C2 C3 C4 C5 -0.85(19)
C1 N1 C5 C4 2.81(17)
C14 N1 C5 C4 -177.81(11)
C1 N1 C5 C6 -176.43(11)
C14 N1 C5 C6 2.94(17)
C3 C4 C5 N1 -1.35(18)
C3 C4 C5 C6 177.87(12)
N1 C5 C6 C7 -173.61(12)
C4 C5 C6 C7 7.19(19)
C5 C6 C7 C8 -176.54(12)
C6 C7 C8 C13B 8.8(18)
C6 C7 C8 C9A -176.71(14)
C6 C7 C8 C13A 0.4(3)
C6 C7 C8 C9B 172.0(8)
C1 N1 C14 C15 92.46(13)
C5 N1 C14 C15 -86.95(14)
C13B C8 C9A C10A -7.1(16)
C13A C8 C9A C10A 0.7(3)
C9B C8 C9A C10A -90(4)
C7 C8 C9A C10A 178.03(14)
C8 C9A C10A C11A -0.7(2)
C18A N2A C11A C12A 6.8(4)
C16A N2A C11A C12A -173.7(4)
C18A N2A C11A C10A -175.31(17)
C16A N2A C11A C10A 4.2(2)
C9A C10A C11A N2A -176.13(15)
C9A C10A C11A C12A 1.9(4)
N2A C11A C12A C13A 174.8(4)
C10A C11A C12A C13A -3.2(7)
C11A C12A C13A C8 3.3(8)
C13B C8 C13A C12A 93(10)
C9A C8 C13A C12A -2.0(6)
C9B C8 C13A C12A 9.2(10)
C7 C8 C13A C12A -179.1(4)
C11A N2A C16A C17A -81.12(19)
C18A N2A C16A C17A 98.4(2)
C11A N2A C18A C19A 81.4(2)
C16A N2A C18A C19A -98.1(2)
C13B C8 C9B C10B -12(2)
C9A C8 C9B C10B 89(5)
C13A C8 C9B C10B -4.8(18)
C7 C8 C9B C10B -177.0(11)
C8 C9B C10B C11B 4(2)
C16B N2B C11B C10B -9.6(15)
C18B N2B C11B C10B 174.4(10)
C16B N2B C11B C12B 168(2)
C18B N2B C11B C12B -8(3)
C9B C10B C11B N2B 177.1(12)
C9B C10B C11B C12B 0(3)
N2B C11B C12B C13B -172(3)
C10B C11B C12B C13B 5(5)
C11B C12B C13B C8 -15(6)
C9A C8 C13B C12B 6(4)
C13A C8 C13B C12B -82(10)
C9B C8 C13B C12B 17(4)
C7 C8 C13B C12B -179(3)
C11B N2B C16B C17B 87.0(11)
C18B N2B C16B C17B -96.8(10)
C11B N2B C18B C19B 93.0(19)
C16B N2B C18B C19B -83.3(19)
